data_7125382
loop_
_publ_author_name
'Sakaguchi, Yuto'
'Call, Arnau'
'Cibian, Mihaela'
'Yamauchi, Kosei'
'Sakai, Ken'

_publ_section_title
;
 An earth-abundant system for light-driven CO<sub>2</sub> reduction to CO
 using a pyridinophane iron catalyst.
;
_journal_issue 59
_journal_name_full 'Chemical communications (Cambridge, England)'
_journal_page_first 8552
_journal_page_last 8555
_journal_paper_doi 10.1039/c9cc04191e
_journal_volume 55
_journal_year 2019
_chemical_formula_moiety 'C14 H16 Cl2 N4 Zn'
_chemical_formula_sum 'C14 H16 Cl2 N4 Zn'
_chemical_formula_weight 376.58
_space_group_crystal_system orthorhombic
_space_group_IT_number 70
_space_group_name_Hall '-F 2uv 2vw'
_space_group_name_H-M_alt 'F d d d :2'
_atom_sites_solution_hydrogens mixed
_atom_sites_solution_primary dual
_audit_creation_date 2018-11-19
_audit_creation_method
;
Olex2 1.2
(compiled 2018.05.29 svn.r3508 for OlexSys, GUI svn.r5506)
;
_audit_update_record
;
2019-01-21 deposited with the CCDC.	2019-06-26 downloaded from the CCDC.
;
_cell_angle_alpha 90
_cell_angle_beta 90
_cell_angle_gamma 90
_cell_formula_units_Z 16
_cell_length_a 8.6064(12)
_cell_length_b 28.201(4)
_cell_length_c 29.216(4)
_cell_measurement_reflns_used 6380
_cell_measurement_temperature 100
_cell_measurement_theta_max 27.404
_cell_measurement_theta_min 2.571
_cell_volume 7091.0(17)
_computing_cell_refinement 'SAINT v8.34A (Bruker, 2013)'
_computing_data_collection 'APEX2 (Bruker, 2007)'
_computing_data_reduction 'SAINT v8.34A (Bruker, 2013)'
_computing_molecular_graphics 'Olex2 (Dolomanov et al., 2009)'
_computing_publication_material 'Olex2 (Dolomanov et al., 2009)'
_computing_structure_refinement 'ShelXL (Sheldrick, 2015)'
_computing_structure_solution 'ShelXT (Sheldrick, 2015)'
_diffrn_ambient_temperature 100
_diffrn_measured_fraction_theta_full 1.000
_diffrn_measured_fraction_theta_max 1.000
_diffrn_measurement_device_type 'Bruker SMART APEX-II CCD'
_diffrn_measurement_method '\f and \w scans'
_diffrn_radiation_monochromator graphite
_diffrn_radiation_probe x-ray
_diffrn_radiation_type MoK\a
_diffrn_radiation_wavelength 0.71073
_diffrn_reflns_av_R_equivalents 0.0453
_diffrn_reflns_av_unetI/netI 0.0238
_diffrn_reflns_Laue_measured_fraction_full 1.000
_diffrn_reflns_Laue_measured_fraction_max 1.000
_diffrn_reflns_limit_h_max 11
_diffrn_reflns_limit_h_min -11
_diffrn_reflns_limit_k_max 36
_diffrn_reflns_limit_k_min -36
_diffrn_reflns_limit_l_max 37
_diffrn_reflns_limit_l_min -37
_diffrn_reflns_number 19628
_diffrn_reflns_point_group_measured_fraction_full 1.000
_diffrn_reflns_point_group_measured_fraction_max 1.000
_diffrn_reflns_theta_full 25.242
_diffrn_reflns_theta_max 27.474
_diffrn_reflns_theta_min 2.007
_diffrn_source 'rotating-anode with a mirror focussing unit'
_exptl_absorpt_coefficient_mu 1.685
_exptl_absorpt_correction_T_max 0.7455
_exptl_absorpt_correction_T_min 0.5641
_exptl_absorpt_correction_type multi-scan
_exptl_absorpt_process_details
;
SADABS-2014/5 (Bruker,2014/5) was used for absorption correction. 
wR2(int) was 0.1926 before and 0.0549 after correction. The Ratio 
of minimum to maximum transmission is 0.7567. The \l/2 correction 
factor is 0.00150.'
;
_exptl_crystal_colour colourless
_exptl_crystal_colour_primary colourless
_exptl_crystal_density_diffrn 1.411
_exptl_crystal_description plate
_exptl_crystal_F_000 3072
_exptl_crystal_size_max 0.12
_exptl_crystal_size_mid 0.05
_exptl_crystal_size_min 0.02
_refine_diff_density_max 0.858
_refine_diff_density_min -0.298
_refine_diff_density_rms 0.065
_refine_ls_extinction_method none
_refine_ls_goodness_of_fit_ref 1.070
_refine_ls_hydrogen_treatment mixed
_refine_ls_matrix_type full
_refine_ls_number_parameters 100
_refine_ls_number_reflns 2041
_refine_ls_number_restraints 0
_refine_ls_restrained_S_all 1.070
_refine_ls_R_factor_all 0.0397
_refine_ls_R_factor_gt 0.0299
_refine_ls_shift/su_max 0.002
_refine_ls_shift/su_mean 0.000
_refine_ls_structure_factor_coef Fsqd
_refine_ls_weighting_details 'w=1/[\s^2^(Fo^2^)+(0.0453P)^2^+7.7733P] where P=(Fo^2^+2Fc^2^)/3'
_refine_ls_weighting_scheme calc
_refine_ls_wR_factor_gt 0.0784
_refine_ls_wR_factor_ref 0.0842
_reflns_Friedel_coverage 0.000
_reflns_number_gt 1633
_reflns_number_total 2041
_reflns_threshold_expression 'I > 2\s(I)'
_cod_data_source_file c9cc04191e2.cif
_cod_data_source_block yuto_znh_2_0m
_cod_depositor_comments
;
The following automatic conversions were performed:

data item '_diffrn_radiation_probe' value 'X-ray' was changed to
'x-ray' in accordance with the
/home/saulius/struct/COD-crude-data/automatic-downloads/DataCite-retrospective/RSC/depositions/lib/dictionaries/cif_core.dic
dictionary named 'cif_core.dic' version 2.4.2 last updated on
2011-04-26.

Automatic conversion script
Id: cif_fix_values 6909 2019-04-08 15:41:33Z antanas 
;
_cod_original_cell_volume 7090.8(17)
_cod_original_sg_symbol_H-M 'F d d d'
_cod_database_code 7125382
_shelx_shelxl_version_number 2018/1
_shelx_space_group_comment
;
The symmetry employed for this shelxl refinement is uniquely defined
by the following loop, which should always be used as a source of
symmetry information in preference to the above space-group names.
They are only intended as comments.
;
_shelx_estimated_absorpt_t_max 0.967
_shelx_estimated_absorpt_t_min 0.823
_olex2_refinement_description
;
1. Fixed Uiso
 At 1.2 times of:
  All C(H) groups, All C(H,H) groups
2.a Secondary CH2 refined with riding coordinates:
 C6(H6A,H6B), C7(H7A,H7B)
2.b Aromatic/amide H refined with riding coordinates:
 C2(H2A), C3(H3), C4(H4)
;
_olex2_submission_special_instructions 'No special instructions were received'

loop_
_space_group_symop_operation_xyz
'x, y, z'
'-x+3/4, -y+3/4, z'
'-x+3/4, y, -z+3/4'
'x, -y+3/4, -z+3/4'
'x, y+1/2, z+1/2'
'-x+3/4, -y+5/4, z+1/2'
'-x+3/4, y+1/2, -z+5/4'
'x, -y+5/4, -z+5/4'
'x+1/2, y, z+1/2'
'-x+5/4, -y+3/4, z+1/2'
'-x+5/4, y, -z+5/4'
'x+1/2, -y+3/4, -z+5/4'
'x+1/2, y+1/2, z'
'-x+5/4, -y+5/4, z'
'-x+5/4, y+1/2, -z+3/4'
'x+1/2, -y+5/4, -z+3/4'
'-x, -y, -z'
'x-3/4, y-3/4, -z'
'x-3/4, -y, z-3/4'
'-x, y-3/4, z-3/4'
'-x, -y+1/2, -z+1/2'
'x-3/4, y-1/4, -z+1/2'
'x-3/4, -y+1/2, z-1/4'
'-x, y-1/4, z-1/4'
'-x+1/2, -y, -z+1/2'
'x-1/4, y-3/4, -z+1/2'
'x-1/4, -y, z-1/4'
'-x+1/2, y-3/4, z-1/4'
'-x+1/2, -y+1/2, -z'
'x-1/4, y-1/4, -z'
'x-1/4, -y+1/2, z-3/4'
'-x+1/2, y-1/4, z-3/4'

loop_
_atom_site_label
_atom_site_type_symbol
_atom_site_fract_x
_atom_site_fract_y
_atom_site_fract_z
_atom_site_U_iso_or_equiv
_atom_site_adp_type
_atom_site_occupancy
_atom_site_site_symmetry_order
_atom_site_calc_flag
_atom_site_refinement_flags_posn
_atom_site_refinement_flags_adp
_atom_site_refinement_flags_occupancy
Zn1 Zn 0.875000 0.375000 0.57218(2) 0.02599(12) Uani 1 2 d S T P
Cl1 Cl 0.86820(6) 0.31342(2) 0.62817(2) 0.03133(14) Uani 1 1 d . . .
N1 N 0.89547(18) 0.42360(6) 0.51678(5) 0.0263(3) Uani 1 1 d . . .
N2 N 0.62556(19) 0.38514(6) 0.54827(6) 0.0275(4) Uani 1 1 d . . .
H2 H 0.567(2) 0.3866(7) 0.5725(7) 0.018(5) Uiso 1 1 d . . .
C1 C 1.0327(2) 0.42865(7) 0.49592(7) 0.0300(4) Uani 1 1 d . . .
C2 C 1.0458(3) 0.45529(8) 0.45627(7) 0.0366(5) Uani 1 1 d . . .
H2A H 1.143587 0.459153 0.441666 0.044 Uiso 1 1 calc R . .
C3 C 0.9136(3) 0.47618(8) 0.43834(7) 0.0375(5) Uani 1 1 d . . .
H3 H 0.920516 0.495795 0.411982 0.045 Uiso 1 1 calc R . .
C4 C 0.7709(3) 0.46829(7) 0.45913(7) 0.0351(5) Uani 1 1 d . . .
H4 H 0.678208 0.480919 0.446369 0.042 Uiso 1 1 calc R . .
C5 C 0.7667(2) 0.44169(7) 0.49876(7) 0.0297(4) Uani 1 1 d . . .
C6 C 0.6201(2) 0.43176(8) 0.52551(7) 0.0326(5) Uani 1 1 d . . .
H6A H 0.605572 0.456811 0.548860 0.039 Uiso 1 1 calc R . .
H6B H 0.529842 0.432745 0.504521 0.039 Uiso 1 1 calc R . .
C7 C 0.5804(2) 0.34529(8) 0.51882(7) 0.0324(5) Uani 1 1 d . . .
H7A H 0.508292 0.356976 0.494935 0.039 Uiso 1 1 calc R . .
H7B H 0.523849 0.321589 0.537465 0.039 Uiso 1 1 calc R . .

loop_
_atom_site_aniso_label
_atom_site_aniso_U_11
_atom_site_aniso_U_22
_atom_site_aniso_U_33
_atom_site_aniso_U_23
_atom_site_aniso_U_13
_atom_site_aniso_U_12
Zn1 0.02243(18) 0.0349(2) 0.02063(18) 0.000 0.000 -0.00115(12)
Cl1 0.0308(3) 0.0399(3) 0.0233(3) 0.00377(19) -0.00193(18) -0.00659(19)
N1 0.0265(8) 0.0333(8) 0.0192(8) -0.0012(6) 0.0002(6) -0.0035(7)
N2 0.0217(8) 0.0373(9) 0.0235(8) 0.0002(7) 0.0034(7) 0.0004(6)
C1 0.0280(10) 0.0375(11) 0.0247(10) -0.0014(8) -0.0015(8) -0.0069(8)
C2 0.0330(11) 0.0503(13) 0.0266(10) 0.0020(9) 0.0016(9) -0.0123(10)
C3 0.0399(12) 0.0461(13) 0.0267(10) 0.0072(9) -0.0049(9) -0.0096(10)
C4 0.0350(11) 0.0388(11) 0.0314(11) 0.0040(9) -0.0081(9) 0.0000(9)
C5 0.0273(10) 0.0334(10) 0.0284(10) -0.0011(8) -0.0030(8) -0.0001(8)
C6 0.0261(10) 0.0390(11) 0.0327(11) 0.0032(9) -0.0017(8) 0.0044(8)
C7 0.0230(9) 0.0455(12) 0.0287(10) -0.0016(9) -0.0013(8) -0.0051(9)

loop_
_atom_type_symbol
_atom_type_description
_atom_type_scat_dispersion_real
_atom_type_scat_dispersion_imag
_atom_type_scat_source
C C 0.0033 0.0016 'International Tables Vol C Tables 4.2.6.8 and 6.1.1.4'
H H 0.0000 0.0000 'International Tables Vol C Tables 4.2.6.8 and 6.1.1.4'
Cl Cl 0.1484 0.1585 'International Tables Vol C Tables 4.2.6.8 and 6.1.1.4'
N N 0.0061 0.0033 'International Tables Vol C Tables 4.2.6.8 and 6.1.1.4'
Zn Zn 0.2839 1.4301 'International Tables Vol C Tables 4.2.6.8 and 6.1.1.4'

loop_
_geom_angle_atom_site_label_1
_geom_angle_atom_site_label_2
_geom_angle_atom_site_label_3
_geom_angle
_geom_angle_site_symmetry_1
_geom_angle_site_symmetry_3
Cl1 Zn1 Cl1 93.46(3) . 2_655
N1 Zn1 Cl1 92.90(5) . 2_655
N1 Zn1 Cl1 172.74(5) 2_655 2_655
N1 Zn1 Cl1 172.74(5) . .
N1 Zn1 Cl1 92.90(5) 2_655 .
N1 Zn1 N1 80.97(9) . 2_655
N1 Zn1 N2 76.67(6) . 2_655
N1 Zn1 N2 76.67(6) 2_655 .
N1 Zn1 N2 76.33(6) 2_655 2_655
N1 Zn1 N2 76.33(6) . .
N2 Zn1 Cl1 106.18(4) 2_655 2_655
N2 Zn1 Cl1 98.17(5) 2_655 .
N2 Zn1 Cl1 98.17(5) . 2_655
N2 Zn1 Cl1 106.18(4) . .
N2 Zn1 N2 144.25(9) . 2_655
C1 N1 Zn1 119.23(13) . .
C5 N1 Zn1 118.66(13) . .
C5 N1 C1 121.03(17) . .
Zn1 N2 H2 107.9(13) . .
C6 N2 Zn1 106.30(11) . .
C6 N2 H2 107.7(13) . .
C7 N2 Zn1 109.50(12) . .
C7 N2 H2 111.0(13) . .
C7 N2 C6 114.19(17) . .
N1 C1 C2 120.70(19) . .
N1 C1 C7 116.03(17) . 2_655
C2 C1 C7 123.26(18) . 2_655
C1 C2 H2A 120.6 . .
C3 C2 C1 118.74(19) . .
C3 C2 H2A 120.6 . .
C2 C3 H3 120.2 . .
C2 C3 C4 119.56(19) . .
C4 C3 H3 120.2 . .
C3 C4 H4 120.7 . .
C5 C4 C3 118.52(19) . .
C5 C4 H4 120.7 . .
N1 C5 C4 121.29(19) . .
N1 C5 C6 114.86(17) . .
C4 C5 C6 123.83(18) . .
N2 C6 C5 111.84(16) . .
N2 C6 H6A 109.2 . .
N2 C6 H6B 109.2 . .
C5 C6 H6A 109.2 . .
C5 C6 H6B 109.2 . .
H6A C6 H6B 107.9 . .
N2 C7 C1 113.22(16) . 2_655
N2 C7 H7A 108.9 . .
N2 C7 H7B 108.9 . .
C1 C7 H7A 108.9 2_655 .
C1 C7 H7B 108.9 2_655 .
H7A C7 H7B 107.7 . .

loop_
_geom_bond_atom_site_label_1
_geom_bond_atom_site_label_2
_geom_bond_distance
_geom_bond_site_symmetry_2
Zn1 Cl1 2.3864(6) .
Zn1 Cl1 2.3864(6) 2_655
Zn1 N1 2.1283(16) 2_655
Zn1 N1 2.1282(16) .
Zn1 N2 2.2756(17) 2_655
Zn1 N2 2.2756(16) .
N1 C1 1.337(2) .
N1 C5 1.329(2) .
N2 H2 0.87(2) .
N2 C6 1.474(3) .
N2 C7 1.468(3) .
C1 C2 1.385(3) .
C1 C7 1.514(3) 2_655
C2 H2A 0.9500 .
C2 C3 1.384(3) .
C3 H3 0.9500 .
C3 C4 1.388(3) .
C4 H4 0.9500 .
C4 C5 1.380(3) .
C5 C6 1.511(3) .
C6 H6A 0.9900 .
C6 H6B 0.9900 .
C7 H7A 0.9900 .
C7 H7B 0.9900 .

loop_
_geom_hbond_atom_site_label_D
_geom_hbond_atom_site_label_H
_geom_hbond_atom_site_label_A
_geom_hbond_distance_DH
_geom_hbond_distance_HA
_geom_hbond_distance_DA
_geom_hbond_angle_DHA
_geom_hbond_site_symmetry_A
_geom_hbond_publ_flag
N2 H2 Cl1 0.87(2) 2.64(2) 3.4101(18) 147.7(16) 12_455 yes
N2 H2 Cl1 0.87(2) 2.98(2) 3.6209(18) 132.1(15) 11 yes
C7 H7B Cl1 0.99 2.76 3.576(2) 139.9 11 yes

loop_
_geom_torsion_atom_site_label_1
_geom_torsion_atom_site_label_2
_geom_torsion_atom_site_label_3
_geom_torsion_atom_site_label_4
_geom_torsion
_geom_torsion_site_symmetry_1
_geom_torsion_site_symmetry_4
Zn1 N1 C1 C2 171.79(15) . .
Zn1 N1 C1 C7 -9.6(2) . 2_655
Zn1 N1 C5 C4 -171.29(15) . .
Zn1 N1 C5 C6 10.1(2) . .
Zn1 N2 C6 C5 37.11(19) . .
Zn1 N2 C7 C1 -24.8(2) . 2_655
N1 C1 C2 C3 -0.7(3) . .
N1 C5 C6 N2 -33.2(2) . .
C1 N1 C5 C4 -3.2(3) . .
C1 N1 C5 C6 178.17(18) . .
C1 C2 C3 C4 -2.9(3) . .
C2 C3 C4 C5 3.4(3) . .
C3 C4 C5 N1 -0.4(3) . .
C3 C4 C5 C6 178.0(2) . .
C4 C5 C6 N2 148.2(2) . .
C5 N1 C1 C2 3.8(3) . .
C5 N1 C1 C7 -177.54(18) . 2_655
C6 N2 C7 C1 94.2(2) . 2_655
C7 N2 C6 C5 -83.7(2) . .
C7 C1 C2 C3 -179.3(2) 2_655 .

loop_
_smtbx_masks_void_nr
_smtbx_masks_void_average_x
_smtbx_masks_void_average_y
_smtbx_masks_void_average_z
_smtbx_masks_void_volume
_smtbx_masks_void_count_electrons
1 -0.901 -0.125 0.375 200.0 32.8
2 -0.859 0.125 0.625 200.0 31.7
3 0.124 0.125 0.125 200.0 31.7
4 -0.539 0.375 0.875 200.0 32.8
5 0.105 0.375 0.375 200.0 32.8
6 -0.541 0.625 0.125 200.0 31.7
7 0.124 0.625 0.625 200.0 31.7
8 0.105 0.875 0.875 200.0 32.8
